data_7124088
loop_
_publ_author_name
'Li, Zhong'
'Zhang, Jing'
'Lin, Li-Dan'
'Liu, Jin-Hua'
'Li, Xin-Xiong'
'Zheng, Shou-Tian'

_publ_section_title
;
 Inorganic-Organic Hybrid High-dimensional Polyoxotantalates and Their
 Structural Transformations Triggered by Water
;
_journal_name_full 'Chemical Communications'
_journal_paper_doi 10.1039/C9CC05884B
_journal_year 2019
_chemical_formula_sum 'C24 H76 Cu5 N16 Na4 O70 Ta12'
_chemical_formula_weight 4290.06
_space_group_crystal_system triclinic
_space_group_IT_number 2
_space_group_name_Hall '-P 1'
_space_group_name_H-M_alt 'P -1'
_symmetry_space_group_name_Hall '-P 1'
_symmetry_space_group_name_H-M 'P -1'
_atom_sites_solution_hydrogens difmap
_audit_creation_method SHELXL-2014
_audit_update_record
;
2019-07-11 deposited with the CCDC.    2019-08-30 downloaded from the CCDC.
;
_cell_angle_alpha 79.5988(15)
_cell_angle_beta 66.3800(13)
_cell_angle_gamma 67.5801(13)
_cell_formula_units_Z 1
_cell_length_a 13.8976(9)
_cell_length_b 14.5477(9)
_cell_length_c 15.7824(10)
_cell_measurement_reflns_used 4282
_cell_measurement_temperature 296(2)
_cell_measurement_theta_max 25.02
_cell_measurement_theta_min 2.70
_cell_volume 2701.1(3)
_computing_structure_refinement 'SHELXL-2014 (Sheldrick, 2014)'
_diffrn_ambient_temperature 296(2)
_diffrn_measured_fraction_theta_full 0.787
_diffrn_measured_fraction_theta_max 0.961
_diffrn_measurement_device_type 'Bruker APEX-II CCD'
_diffrn_measurement_method '\f and \w scans'
_diffrn_radiation_type MoK\a
_diffrn_radiation_wavelength 0.71073
_diffrn_reflns_av_R_equivalents 0.0393
_diffrn_reflns_av_unetI/netI 0.0713
_diffrn_reflns_Laue_measured_fraction_full 0.787
_diffrn_reflns_Laue_measured_fraction_max 0.961
_diffrn_reflns_limit_h_max 14
_diffrn_reflns_limit_h_min -15
_diffrn_reflns_limit_k_max 13
_diffrn_reflns_limit_k_min -16
_diffrn_reflns_limit_l_max 17
_diffrn_reflns_limit_l_min -17
_diffrn_reflns_number 14263
_diffrn_reflns_point_group_measured_fraction_full 0.787
_diffrn_reflns_point_group_measured_fraction_max 0.961
_diffrn_reflns_theta_full 25.242
_diffrn_reflns_theta_max 23.500
_diffrn_reflns_theta_min 1.703
_exptl_absorpt_coefficient_mu 13.166
_exptl_absorpt_correction_T_max 0.7452
_exptl_absorpt_correction_T_min 0.4399
_exptl_absorpt_correction_type psi-scan
_exptl_crystal_colour violet
_exptl_crystal_density_diffrn 2.590
_exptl_crystal_description slice
_exptl_crystal_F_000 1881
_exptl_crystal_size_max 0.2
_exptl_crystal_size_mid 0.15
_exptl_crystal_size_min 0.1
_platon_squeeze_details ' ?'
_refine_diff_density_max 2.744
_refine_diff_density_min -3.364
_refine_diff_density_rms 0.322
_refine_ls_extinction_method none
_refine_ls_goodness_of_fit_ref 1.019
_refine_ls_hydrogen_treatment constr
_refine_ls_matrix_type full
_refine_ls_number_parameters 571
_refine_ls_number_reflns 7691
_refine_ls_number_restraints 366
_refine_ls_restrained_S_all 1.021
_refine_ls_R_factor_all 0.0717
_refine_ls_R_factor_gt 0.0490
_refine_ls_shift/su_max 0.001
_refine_ls_shift/su_mean 0.000
_refine_ls_structure_factor_coef Fsqd
_refine_ls_weighting_details 'w=1/[\s^2^(Fo^2^)+(0.0752P)^2^] where P=(Fo^2^+2Fc^2^)/3'
_refine_ls_weighting_scheme calc
_refine_ls_wR_factor_gt 0.1253
_refine_ls_wR_factor_ref 0.1366
_reflns_Friedel_coverage 0.000
_reflns_number_gt 5649
_reflns_number_total 7691
_reflns_threshold_expression 'I > 2\s(I)'
_cod_data_source_file c9cc05884b2.cif
_cod_data_source_block A
_cod_database_code 7124088
_shelx_space_group_comment
;
The symmetry employed for this shelxl refinement is uniquely defined
by the following loop, which should always be used as a source of
symmetry information in preference to the above space-group names.
They are only intended as comments.
;
_shelxl_version_number 2014-3

loop_
_space_group_symop_operation_xyz
'x, y, z'
'-x, -y, -z'

loop_
_atom_site_label
_atom_site_type_symbol
_atom_site_fract_x
_atom_site_fract_y
_atom_site_fract_z
_atom_site_U_iso_or_equiv
_atom_site_adp_type
_atom_site_occupancy
_atom_site_site_symmetry_order
_atom_site_calc_flag
_atom_site_refinement_flags_posn
_atom_site_refinement_flags_adp
_atom_site_refinement_flags_occupancy
Ta1 Ta 0.70284(4) 0.84001(4) 0.23126(4) 0.01814(17) Uani 1 1 d . U .
Ta2 Ta 0.67004(4) 0.86211(4) 0.45542(4) 0.01463(17) Uani 1 1 d . U .
Ta3 Ta 0.97823(4) 0.75493(4) 0.17537(4) 0.01951(18) Uani 1 1 d . U .
Ta4 Ta 0.94582(4) 0.77377(4) 0.39479(4) 0.01731(17) Uani 1 1 d . U .
Ta5 Ta 0.83706(4) 0.97158(4) 0.27614(4) 0.01545(17) Uani 1 1 d . U .
Ta6 Ta 0.81670(5) 0.64634(4) 0.35049(4) 0.01910(17) Uani 1 1 d . U .
Cu1 Cu 1.0000 1.5000 0.0000 0.0539(9) Uani 1 2 d S U P
Cu2 Cu 0.58159(17) 1.03863(15) 0.33332(15) 0.0388(5) Uani 1 1 d . U .
Cu3 Cu 1.0000 1.0000 0.0000 0.0361(7) Uani 1 2 d S U P
Cu4 Cu 1.0000 0.5000 0.5000 0.0411(7) Uani 1 2 d S U P
Na1 Na 0.6300(5) 1.2840(5) 0.5101(5) 0.0424(15) Uani 1 1 d . U .
Na2 Na 0.7465(4) 1.0723(4) 0.6288(4) 0.0339(14) Uani 1 1 d . U .
C1 C 0.525(2) 1.2262(16) 0.2361(18) 0.079(4) Uani 1 1 d D U .
H1A H 0.4669 1.2853 0.2655 0.095 Uiso 1 1 d R U .
H1B H 0.5730 1.2476 0.1793 0.095 Uiso 1 1 d R U .
C2 C 0.474(2) 1.1743(17) 0.2038(19) 0.087(4) Uani 1 1 d D U .
H2A H 0.5413 1.1481 0.1519 0.104 Uiso 1 1 d DR U .
C3 C 0.785(2) 0.5197(18) 0.6490(18) 0.080(6) Uani 1 1 d . U .
H3A H 0.8268 0.4634 0.6773 0.096 Uiso 1 1 d R U .
C4 C 1.1708(18) 0.9984(19) 0.0554(16) 0.073(6) Uani 1 1 d D U .
H4A H 1.1434 0.9608 0.1104 0.087 Uiso 1 1 d R U .
C5 C 1.094(2) 1.1023(18) 0.0671(19) 0.083(6) Uani 1 1 d . U .
H5A H 1.1276 1.1460 0.0226 0.100 Uiso 1 1 d R U .
H5B H 1.0791 1.1209 0.1276 0.100 Uiso 1 1 d R U .
C7 C 0.825(2) 0.587(2) 0.6681(19) 0.089(6) Uani 1 1 d . U .
H7A H 0.8297 0.5665 0.7282 0.107 Uiso 1 1 d R U .
H7B H 0.7726 0.6537 0.6727 0.107 Uiso 1 1 d R U .
C8 C 1.213(2) 1.4737(18) -0.142(2) 0.106(10) Uani 1 1 d . U .
H8A H 1.2717 1.4621 -0.1188 0.127 Uiso 1 1 d R U .
H8B H 1.2469 1.4557 -0.2053 0.127 Uiso 1 1 d R U .
C9 C 1.152(2) 1.576(2) -0.140(2) 0.106(7) Uani 1 1 d D U .
H9A H 1.1136 1.5811 -0.1811 0.127 Uiso 1 1 d R U .
N1 N 0.8577(12) 0.4737(10) 0.5547(11) 0.051(3) Uani 1 1 d . U .
H1C H 0.8721 0.4076 0.5608 0.061 Uiso 1 1 d R U .
H1D H 0.8199 0.4986 0.5160 0.061 Uiso 1 1 d R U .
N2 N 0.9366(14) 0.5836(11) 0.6082(11) 0.057(4) Uani 1 1 d . U .
H2B H 0.9342 0.6461 0.5881 0.068 Uiso 1 1 d R U .
H2C H 0.9824 0.5605 0.6404 0.068 Uiso 1 1 d R U .
N3 N 0.5925(11) 1.1776(9) 0.2915(10) 0.040(3) Uani 1 1 d . U .
H3B H 0.6641 1.1727 0.2586 0.048 Uiso 1 1 d R U .
H3C H 0.5673 1.2141 0.3412 0.048 Uiso 1 1 d R U .
N4 N 0.4881(9) 1.0755(9) 0.2493(9) 0.032(3) Uani 1 1 d . U .
H4B H 0.4203 1.0710 0.2837 0.038 Uiso 1 1 d R U .
H4C H 0.5218 1.0302 0.2050 0.038 Uiso 1 1 d DR U .
N5 N 1.0589(16) 1.6111(12) -0.0585(13) 0.075(5) Uani 1 1 d D U .
H5C H 1.0808 1.6302 -0.0200 0.090 Uiso 1 1 d R U .
H5D H 1.0051 1.6636 -0.0711 0.090 Uiso 1 1 d R U .
N6 N 1.1403(15) 1.4142(11) -0.0864(11) 0.062(4) Uani 1 1 d . U .
H6A H 1.1255 1.3867 -0.1244 0.074 Uiso 1 1 d R U .
H6B H 1.1758 1.3649 -0.0545 0.074 Uiso 1 1 d R U .
N7 N 0.8335(13) 1.0449(13) 0.0209(11) 0.060(4) Uani 1 1 d . U .
N8 N 0.9842(13) 1.1131(11) 0.0625(11) 0.051(4) Uani 1 1 d . U .
H8C H 0.9322 1.1166 0.1199 0.061 Uiso 1 1 d R U .
H8D H 0.9613 1.1698 0.0309 0.061 Uiso 1 1 d R U .
O1W O 1.2418(13) 0.7776(14) 0.2082(11) 0.089(5) Uani 1 1 d . . .
O1 O 0.6940(9) 0.9942(8) 0.3950(8) 0.0386(16) Uani 1 1 d . U .
O2 O 0.9523(9) 0.9008(8) 0.1714(8) 0.0414(18) Uani 1 1 d . U .
O3 O 0.8193(7) 0.8128(6) 0.3166(6) 0.0179(15) Uani 1 1 d . U .
O4 O 0.5500(7) 0.9077(6) 0.5595(6) 0.020(2) Uani 1 1 d . U .
O5 O 0.8362(8) 1.0963(6) 0.2519(7) 0.026(2) Uani 1 1 d . U .
O6 O 1.0485(7) 0.7399(7) 0.2662(7) 0.0221(18) Uani 1 1 d . U .
O7 O 0.9386(8) 0.6333(6) 0.2309(7) 0.0224(18) Uani 1 1 d . U .
O8 O 0.7959(7) 0.8317(6) 0.4908(7) 0.0188(17) Uani 1 1 d . U .
O9 O 0.9133(7) 0.6502(6) 0.4111(7) 0.0194(17) Uani 1 1 d . U .
O10 O 0.5912(7) 0.8947(7) 0.3625(6) 0.0195(17) Uani 1 1 d . U .
O11 O 0.7187(8) 0.9768(7) 0.2259(7) 0.0235(17) Uani 1 1 d . U .
O12 O 0.8489(8) 0.7952(7) 0.1356(7) 0.0230(18) Uani 1 1 d . U .
O13 O 0.8139(8) 0.5230(7) 0.3790(8) 0.029(2) Uani 1 1 d . U .
O14 O 1.0929(8) 0.7146(7) 0.0685(7) 0.030(2) Uani 1 1 d . U .
O15 O 0.6875(7) 0.7247(7) 0.4557(7) 0.0217(18) Uani 1 1 d . U .
O16 O 1.0376(8) 0.7464(7) 0.4572(7) 0.026(2) Uani 1 1 d . U .
O17 O 0.9279(7) 0.9172(6) 0.3533(7) 0.0206(18) Uani 1 1 d . U .
O18 O 0.6080(8) 0.8706(8) 0.1722(7) 0.028(2) Uani 1 1 d . U .
O19 O 0.7116(7) 0.7084(7) 0.2821(7) 0.0244(18) Uani 1 1 d . U .
O20 O 0.6336(11) 1.4560(10) 0.4542(11) 0.068(4) Uani 1 1 d . U .
O21 O 0.5969(9) 1.1415(10) 0.7685(9) 0.055(3) Uani 1 1 d . U .
O22 O 0.4802(9) 1.3376(11) 0.6580(9) 0.057(3) Uani 1 1 d . U .
O23 O 0.4934(9) 1.3307(9) 0.4403(8) 0.042(3) Uani 1 1 d . U .
O24 O 0.7467(10) 0.9076(8) 0.6554(8) 0.043(3) Uani 1 1 d . U .
O25 O 0.8766(9) 1.0307(9) 0.7092(9) 0.047(3) Uani 1 1 d . U .
O26 O 0.8996(9) 1.0349(8) 0.4851(8) 0.037(2) Uani 1 1 d . U .
O27 O 0.7520(9) 1.2437(8) 0.5978(8) 0.040(2) Uani 1 1 d . U .
O28 O 0.6225(8) 1.1180(8) 0.5479(7) 0.031(2) Uani 1 1 d . U .
O29 O 0.8016(10) 1.2057(10) 0.3895(9) 0.053(3) Uani 1 1 d . U .
O2W O 1.0963(9) 0.1797(8) 0.2644(8) 0.0386(16) Uani 1 1 d . . .
O3W O 0.9188(9) 0.3202(8) 0.3837(8) 0.0414(18) Uani 1 1 d . . .
O5W O 0.8448(19) 1.7156(16) -0.1187(19) 0.137(9) Uani 1 1 d . . .
O4W O 1.0938(19) 1.4779(16) 0.1264(17) 0.132(8) Uani 1 1 d . U .
O6W O 0.654(3) 1.759(2) 0.0292(18) 0.192(13) Uani 1 1 d . . .
C13 C 1.2824(19) 0.995(2) 0.0499(18) 0.096(8) Uani 1 1 d D U .
H13A H 1.3331 0.9275 0.0398 0.144 Uiso 1 1 d R U .
H13B H 1.3105 1.0370 -0.0007 0.144 Uiso 1 1 d R U .
H13C H 1.2757 1.0167 0.1065 0.144 Uiso 1 1 d R U .
C12 C 0.684(2) 0.497(2) 0.704(2) 0.121(11) Uani 1 1 d . U .
H12A H 0.6503 0.5315 0.7606 0.182 Uiso 1 1 d R U .
H12B H 0.6334 0.5206 0.6709 0.182 Uiso 1 1 d R U .
H12C H 0.7009 0.4272 0.7164 0.182 Uiso 1 1 d R U .
C11 C 1.207(2) 1.6508(18) -0.1889(18) 0.087(4) Uani 1 1 d . U .
H11A H 1.1563 1.7183 -0.1812 0.130 Uiso 1 1 d R U .
H11B H 1.2616 1.6412 -0.1626 0.130 Uiso 1 1 d R U .
H11C H 1.2437 1.6371 -0.2536 0.130 Uiso 1 1 d R U .
C10 C 0.419(2) 1.2189(16) 0.1482(17) 0.079(4) Uani 1 1 d . U .
H10A H 0.4229 1.2844 0.1292 0.119 Uiso 1 1 d R U .
H10B H 0.4519 1.1791 0.0948 0.119 Uiso 1 1 d R U .
H10C H 0.3429 1.2232 0.1802 0.119 Uiso 1 1 d R U .

loop_
_atom_site_aniso_label
_atom_site_aniso_U_11
_atom_site_aniso_U_22
_atom_site_aniso_U_33
_atom_site_aniso_U_23
_atom_site_aniso_U_13
_atom_site_aniso_U_12
Ta1 0.0163(3) 0.0215(3) 0.0184(4) -0.0017(2) -0.0050(3) -0.0093(2)
Ta2 0.0123(3) 0.0162(3) 0.0143(3) 0.0011(2) -0.0030(2) -0.0063(2)
Ta3 0.0159(3) 0.0195(3) 0.0206(4) -0.0055(2) -0.0015(3) -0.0068(2)
Ta4 0.0131(3) 0.0172(3) 0.0227(4) -0.0009(2) -0.0066(3) -0.0061(2)
Ta5 0.0133(3) 0.0169(3) 0.0149(3) -0.0016(2) -0.0012(2) -0.0077(2)
Ta6 0.0196(3) 0.0160(3) 0.0238(4) -0.0008(2) -0.0073(3) -0.0089(2)
Cu1 0.087(2) 0.0285(16) 0.060(2) -0.0094(15) -0.042(2) -0.0140(16)
Cu2 0.0360(11) 0.0411(11) 0.0356(13) 0.0006(9) -0.0113(10) -0.0119(9)
Cu3 0.0384(16) 0.0333(15) 0.0296(17) -0.0076(12) -0.0075(13) -0.0073(12)
Cu4 0.0390(17) 0.0359(16) 0.0352(18) -0.0091(13) -0.0110(14) 0.0019(13)
Na1 0.035(3) 0.055(4) 0.045(4) -0.005(3) -0.010(3) -0.026(3)
Na2 0.020(3) 0.047(3) 0.039(4) -0.008(3) -0.007(3) -0.017(3)
C1 0.101(9) 0.059(6) 0.077(8) 0.021(6) -0.048(6) -0.020(6)
C2 0.095(8) 0.081(7) 0.086(8) 0.025(6) -0.050(6) -0.027(6)
C3 0.072(8) 0.080(10) 0.072(9) -0.011(7) -0.003(6) -0.030(7)
C4 0.070(11) 0.110(13) 0.050(14) 0.024(13) -0.034(12) -0.044(9)
C5 0.084(9) 0.093(9) 0.088(11) -0.012(8) -0.033(8) -0.042(7)
C7 0.085(9) 0.102(10) 0.071(9) -0.027(7) -0.014(7) -0.027(7)
C8 0.081(14) 0.074(8) 0.17(3) -0.045(13) -0.016(11) -0.042(9)
C9 0.111(10) 0.086(8) 0.102(10) 0.005(8) -0.019(7) -0.039(7)
N1 0.050(8) 0.031(8) 0.060(9) 0.004(6) -0.026(6) 0.003(6)
N2 0.073(9) 0.049(9) 0.047(10) -0.008(7) -0.028(7) -0.011(7)
N3 0.035(7) 0.024(5) 0.041(9) -0.007(5) -0.003(6) 0.001(5)
N4 0.012(5) 0.042(6) 0.025(7) 0.000(5) 0.000(5) 0.000(5)
N5 0.100(9) 0.052(6) 0.077(8) -0.005(6) -0.031(6) -0.029(6)
N6 0.101(11) 0.050(7) 0.045(10) -0.015(7) -0.035(8) -0.022(7)
N7 0.051(8) 0.091(13) 0.039(10) -0.016(9) -0.007(8) -0.028(8)
N8 0.073(9) 0.048(8) 0.039(10) 0.005(7) -0.018(8) -0.035(7)
O1W 0.084(11) 0.149(16) 0.057(11) -0.017(10) -0.021(9) -0.063(11)
O1 0.041(4) 0.039(4) 0.033(4) -0.004(3) -0.012(3) -0.011(3)
O2 0.033(4) 0.040(4) 0.044(4) -0.008(3) -0.001(3) -0.014(3)
O3 0.014(4) 0.020(4) 0.018(4) -0.003(3) 0.000(3) -0.008(3)
O4 0.009(4) 0.030(5) 0.025(5) -0.007(4) -0.006(3) -0.007(4)
O5 0.037(6) 0.019(4) 0.027(6) -0.004(4) -0.016(5) -0.010(4)
O6 0.011(4) 0.030(5) 0.022(4) -0.007(4) 0.004(3) -0.012(3)
O7 0.023(4) 0.020(4) 0.026(5) -0.005(3) -0.010(3) -0.006(3)
O8 0.017(4) 0.017(4) 0.022(4) -0.003(3) -0.003(3) -0.009(3)
O9 0.018(4) 0.015(4) 0.024(5) -0.006(3) -0.007(4) -0.003(3)
O10 0.007(4) 0.027(4) 0.020(4) 0.000(3) 0.000(3) -0.006(3)
O11 0.023(4) 0.023(4) 0.026(5) 0.000(3) -0.009(4) -0.010(3)
O12 0.024(4) 0.025(5) 0.020(4) -0.003(3) -0.007(3) -0.010(4)
O13 0.030(6) 0.019(4) 0.044(7) -0.002(4) -0.015(5) -0.011(4)
O14 0.028(5) 0.033(5) 0.024(5) -0.016(4) 0.003(4) -0.013(4)
O15 0.016(4) 0.022(4) 0.025(5) -0.004(3) -0.001(4) -0.009(3)
O16 0.025(5) 0.031(5) 0.027(5) 0.005(4) -0.012(4) -0.017(4)
O17 0.019(4) 0.019(4) 0.027(5) -0.004(3) -0.004(4) -0.013(3)
O18 0.027(5) 0.046(6) 0.022(5) 0.005(4) -0.012(4) -0.024(5)
O19 0.017(4) 0.029(4) 0.028(5) -0.005(4) -0.003(4) -0.012(4)
O20 0.052(8) 0.065(6) 0.098(11) 0.017(6) -0.030(7) -0.036(6)
O21 0.038(6) 0.102(9) 0.036(6) -0.030(6) -0.004(5) -0.033(6)
O22 0.030(6) 0.097(8) 0.052(7) -0.025(6) -0.001(5) -0.033(5)
O23 0.032(6) 0.072(7) 0.024(6) 0.000(5) 0.001(4) -0.033(5)
O24 0.051(7) 0.050(5) 0.028(7) -0.009(5) -0.004(5) -0.024(5)
O25 0.036(6) 0.072(8) 0.045(7) 0.005(6) -0.016(5) -0.032(6)
O26 0.031(5) 0.052(6) 0.036(6) -0.012(5) -0.010(4) -0.019(4)
O27 0.029(6) 0.051(5) 0.046(7) -0.011(5) -0.010(5) -0.021(5)
O28 0.023(5) 0.049(5) 0.028(6) -0.014(4) -0.005(4) -0.018(4)
O29 0.052(6) 0.073(8) 0.041(6) -0.019(5) -0.004(5) -0.035(6)
O2W 0.041(4) 0.039(4) 0.033(4) -0.004(3) -0.012(3) -0.011(3)
O3W 0.033(4) 0.040(4) 0.044(4) -0.008(3) -0.001(3) -0.014(3)
O5W 0.143(18) 0.109(16) 0.20(3) -0.004(15) -0.123(19) -0.027(13)
O4W 0.135(9) 0.129(9) 0.130(9) -0.008(5) -0.052(5) -0.039(5)
O6W 0.27(3) 0.26(3) 0.12(2) -0.07(2) -0.09(2) -0.12(3)
C13 0.077(12) 0.16(2) 0.077(19) 0.024(18) -0.036(15) -0.074(13)
C12 0.059(15) 0.14(3) 0.12(2) 0.01(2) 0.002(13) -0.038(14)
C11 0.095(8) 0.081(7) 0.086(8) 0.025(6) -0.050(6) -0.027(6)
C10 0.101(9) 0.059(6) 0.077(8) 0.021(6) -0.048(6) -0.020(6)

loop_
_atom_type_symbol
_atom_type_description
_atom_type_scat_dispersion_real
_atom_type_scat_dispersion_imag
_atom_type_scat_source
C C 0.0033 0.0016 'International Tables Vol C Tables 4.2.6.8 and 6.1.1.4'
N N 0.0061 0.0033 'International Tables Vol C Tables 4.2.6.8 and 6.1.1.4'
O O 0.0106 0.0060 'International Tables Vol C Tables 4.2.6.8 and 6.1.1.4'
Cu Cu 0.3201 1.2651 'International Tables Vol C Tables 4.2.6.8 and 6.1.1.4'
Ta Ta -0.7052 6.5227 'International Tables Vol C Tables 4.2.6.8 and 6.1.1.4'
Na Na 0.0362 0.0249 'International Tables Vol C Tables 4.2.6.8 and 6.1.1.4'
H H 0.0000 0.0000 'International Tables Vol C Tables 4.2.6.8 and 6.1.1.4'

loop_
_geom_angle_atom_site_label_1
_geom_angle_atom_site_label_2
_geom_angle_atom_site_label_3
_geom_angle
_geom_angle_site_symmetry_1
_geom_angle_site_symmetry_3
O18 Ta1 O19 104.6(4) . .
O18 Ta1 O12 104.4(4) . .
O19 Ta1 O12 93.5(4) . .
O18 Ta1 O11 100.4(4) . .
O19 Ta1 O11 153.2(4) . .
O12 Ta1 O11 89.6(4) . .
O18 Ta1 O10 100.4(4) . .
O19 Ta1 O10 88.3(4) . .
O12 Ta1 O10 153.8(4) . .
O11 Ta1 O10 77.7(4) . .
O18 Ta1 O3 174.9(4) . .
O19 Ta1 O3 78.6(4) . .
O12 Ta1 O3 79.1(4) . .
O11 Ta1 O3 75.8(3) . .
O10 Ta1 O3 75.6(3) . .
O18 Ta1 Cu2 93.2(3) . .
O19 Ta1 Cu2 128.4(3) . .
O12 Ta1 Cu2 128.7(3) . .
O11 Ta1 Cu2 39.4(3) . .
O10 Ta1 Cu2 40.5(2) . .
O3 Ta1 Cu2 81.73(19) . .
O18 Ta1 Ta3 136.8(3) . .
O19 Ta1 Ta3 84.7(3) . .
O12 Ta1 Ta3 32.4(3) . .
O11 Ta1 Ta3 83.7(3) . .
O10 Ta1 Ta3 122.2(2) . .
O3 Ta1 Ta3 46.8(2) . .
Cu2 Ta1 Ta3 114.04(4) . .
O18 Ta1 Ta6 137.4(3) . .
O19 Ta1 Ta6 32.8(3) . .
O12 Ta1 Ta6 83.3(3) . .
O11 Ta1 Ta6 121.8(3) . .
O10 Ta1 Ta6 84.2(2) . .
O3 Ta1 Ta6 46.0(2) . .
Cu2 Ta1 Ta6 114.76(4) . .
Ta3 Ta1 Ta6 60.852(17) . .
O4 Ta2 O8 104.3(4) . .
O4 Ta2 O15 103.7(4) . .
O8 Ta2 O15 93.3(4) . .
O4 Ta2 O10 99.6(4) . .
O8 Ta2 O10 154.5(4) . .
O15 Ta2 O10 89.4(4) . .
O4 Ta2 O1 100.4(4) . .
O8 Ta2 O1 88.5(4) . .
O15 Ta2 O1 154.6(4) . .
O10 Ta2 O1 78.7(4) . .
O4 Ta2 O3 176.3(4) . .
O8 Ta2 O3 78.0(3) . .
O15 Ta2 O3 78.9(3) . .
O10 Ta2 O3 77.7(3) . .
O1 Ta2 O3 76.7(4) . .
O4 Ta2 Cu2 93.6(3) . .
O8 Ta2 Cu2 128.2(3) . .
O15 Ta2 Cu2 129.4(3) . .
O10 Ta2 Cu2 40.5(3) . .
O1 Ta2 Cu2 40.0(3) . .
O3 Ta2 Cu2 82.7(2) . .
O4 Ta2 Ta4 136.6(3) . .
O8 Ta2 Ta4 32.4(3) . .
O15 Ta2 Ta4 83.6(3) . .
O10 Ta2 Ta4 123.4(2) . .
O1 Ta2 Ta4 84.5(3) . .
O3 Ta2 Ta4 45.8(2) . .
Cu2 Ta2 Ta4 114.81(4) . .
O4 Ta2 Ta6 136.6(3) . .
O8 Ta2 Ta6 83.7(2) . .
O15 Ta2 Ta6 32.9(3) . .
O10 Ta2 Ta6 84.9(2) . .
O1 Ta2 Ta6 122.7(3) . .
O3 Ta2 Ta6 46.1(2) . .
Cu2 Ta2 Ta6 115.05(4) . .
Ta4 Ta2 Ta6 60.395(16) . .
O14 Ta3 O6 104.9(4) . .
O14 Ta3 O12 101.2(4) . .
O6 Ta3 O12 153.8(4) . .
O14 Ta3 O7 104.4(4) . .
O6 Ta3 O7 89.6(4) . .
O12 Ta3 O7 85.8(4) . .
O14 Ta3 O2 102.5(4) . .
O6 Ta3 O2 86.6(4) . .
O12 Ta3 O2 85.9(4) . .
O7 Ta3 O2 152.9(4) . .
O14 Ta3 O3 178.0(4) . .
O6 Ta3 O3 76.9(3) . .
O12 Ta3 O3 77.0(3) . .
O7 Ta3 O3 76.3(3) . .
O2 Ta3 O3 76.7(4) . .
O14 Ta3 Ta5 133.6(3) . .
O6 Ta3 Ta5 78.8(3) . .
O12 Ta3 Ta5 81.8(3) . .
O7 Ta3 Ta5 121.9(3) . .
O2 Ta3 Ta5 31.2(3) . .
O3 Ta3 Ta5 45.61(19) . .
O14 Ta3 Ta1 132.5(4) . .
O6 Ta3 Ta1 122.6(2) . .
O12 Ta3 Ta1 31.4(3) . .
O7 Ta3 Ta1 77.9(3) . .
O2 Ta3 Ta1 81.6(3) . .
O3 Ta3 Ta1 45.7(2) . .
Ta5 Ta3 Ta1 62.815(16) . .
O14 Ta3 Ta4 136.7(4) . .
O6 Ta3 Ta4 31.8(2) . .
O12 Ta3 Ta4 122.1(3) . .
O7 Ta3 Ta4 80.9(3) . .
O2 Ta3 Ta4 81.8(4) . .
O3 Ta3 Ta4 45.1(2) . .
Ta5 Ta3 Ta4 59.968(16) . .
Ta1 Ta3 Ta4 90.757(19) . .
O16 Ta4 O9 103.0(4) . .
O16 Ta4 O6 103.9(4) . .
O9 Ta4 O6 90.4(4) . .
O16 Ta4 O8 102.6(4) . .
O9 Ta4 O8 87.7(3) . .
O6 Ta4 O8 153.1(4) . .
O16 Ta4 O17 102.0(4) . .
O9 Ta4 O17 154.8(4) . .
O6 Ta4 O17 86.4(4) . .
O8 Ta4 O17 84.1(4) . .
O16 Ta4 O3 178.1(4) . .
O9 Ta4 O3 77.2(3) . .
O6 Ta4 O3 78.0(3) . .
O8 Ta4 O3 75.4(3) . .
O17 Ta4 O3 77.6(3) . .
O16 Ta4 Ta2 133.6(3) . .
O9 Ta4 Ta2 78.9(2) . .
O6 Ta4 Ta2 122.5(3) . .
O8 Ta4 Ta2 31.1(3) . .
O17 Ta4 Ta2 81.8(2) . .
O3 Ta4 Ta2 44.5(2) . .
O16 Ta4 Ta5 134.5(3) . .
O9 Ta4 Ta5 122.4(3) . .
O6 Ta4 Ta5 78.2(3) . .
O8 Ta4 Ta5 80.3(3) . .
O17 Ta4 Ta5 32.6(3) . .
O3 Ta4 Ta5 45.2(2) . .
Ta2 Ta4 Ta5 62.422(16) . .
O16 Ta4 Ta6 134.5(3) . .
O9 Ta4 Ta6 31.5(3) . .
O6 Ta4 Ta6 82.2(3) . .
O8 Ta4 Ta6 82.3(2) . .
O17 Ta4 Ta6 123.4(3) . .
O3 Ta4 Ta6 45.8(2) . .
Ta2 Ta4 Ta6 59.884(16) . .
Ta5 Ta4 Ta6 90.93(2) . .
O16 Ta4 Ta3 135.7(3) . .
O9 Ta4 Ta3 82.0(3) . .
O6 Ta4 Ta3 31.8(3) . .
O8 Ta4 Ta3 121.6(3) . .
O17 Ta4 Ta3 82.2(3) . .
O3 Ta4 Ta3 46.2(2) . .
Ta2 Ta4 Ta3 90.675(19) . .
Ta5 Ta4 Ta3 59.202(17) . .
Ta6 Ta4 Ta3 60.348(17) . .
O5 Ta5 O2 104.6(5) . .
O5 Ta5 O17 103.0(4) . .
O2 Ta5 O17 93.1(5) . .
O5 Ta5 O11 100.8(4) . .
O2 Ta5 O11 90.1(5) . .
O17 Ta5 O11 154.4(4) . .
O5 Ta5 O1 99.2(4) . .
O2 Ta5 O1 155.0(4) . .
O17 Ta5 O1 89.2(4) . .
O11 Ta5 O1 77.6(4) . .
O5 Ta5 O3 174.4(4) . .
O2 Ta5 O3 80.3(4) . .
O17 Ta5 O3 79.2(3) . .
O11 Ta5 O3 76.2(3) . .
O1 Ta5 O3 75.7(4) . .
O5 Ta5 Cu2 92.4(3) . .
O2 Ta5 Cu2 129.6(4) . .
O17 Ta5 Cu2 129.2(3) . .
O11 Ta5 Cu2 39.7(3) . .
O1 Ta5 Cu2 40.2(3) . .
O3 Ta5 Cu2 82.3(2) . .
O5 Ta5 Ta3 137.8(3) . .
O2 Ta5 Ta3 33.2(3) . .
O17 Ta5 Ta3 84.6(2) . .
O11 Ta5 Ta3 84.3(2) . .
O1 Ta5 Ta3 122.7(3) . .
O3 Ta5 Ta3 47.1(2) . .
Cu2 Ta5 Ta3 115.02(4) . .
O5 Ta5 Ta4 136.8(3) . .
O2 Ta5 Ta4 84.1(4) . .
O17 Ta5 Ta4 33.8(2) . .
O11 Ta5 Ta4 121.7(3) . .
O1 Ta5 Ta4 84.1(3) . .
O3 Ta5 Ta4 45.6(2) . .
Cu2 Ta5 Ta4 114.69(4) . .
Ta3 Ta5 Ta4 60.830(17) . .
O13 Ta6 O7 103.3(4) . .
O13 Ta6 O9 102.0(4) . .
O7 Ta6 O9 90.3(4) . .
O13 Ta6 O15 103.1(4) . .
O7 Ta6 O15 153.4(4) . .
O9 Ta6 O15 87.0(4) . .
O13 Ta6 O19 104.3(4) . .
O7 Ta6 O19 87.3(4) . .
O9 Ta6 O19 153.4(4) . .
O15 Ta6 O19 83.5(4) . .
O13 Ta6 O3 178.4(4) . .
O7 Ta6 O3 77.9(3) . .
O9 Ta6 O3 77.0(3) . .
O15 Ta6 O3 75.7(3) . .
O19 Ta6 O3 76.6(3) . .
O13 Ta6 Ta2 134.3(3) . .
O7 Ta6 Ta2 122.3(3) . .
O9 Ta6 Ta2 78.9(2) . .
O15 Ta6 Ta2 31.4(3) . .
O19 Ta6 Ta2 80.1(3) . .
O3 Ta6 Ta2 44.4(2) . .
O13 Ta6 Ta1 135.4(3) . .
O7 Ta6 Ta1 78.5(3) . .
O9 Ta6 Ta1 122.6(3) . .
O15 Ta6 Ta1 80.8(3) . .
O19 Ta6 Ta1 31.2(3) . .
O3 Ta6 Ta1 45.7(2) . .
Ta2 Ta6 Ta1 62.326(17) . .
O13 Ta6 Ta4 133.6(3) . .
O7 Ta6 Ta4 82.1(3) . .
O9 Ta6 Ta4 31.7(3) . .
O15 Ta6 Ta4 81.8(3) . .
O19 Ta6 Ta4 122.0(3) . .
O3 Ta6 Ta4 45.4(2) . .
Ta2 Ta6 Ta4 59.721(16) . .
Ta1 Ta6 Ta4 90.998(19) . .
N6 Cu1 N6 180.0 2_785 .
N6 Cu1 N5 85.8(7) 2_785 2_785
N6 Cu1 N5 94.2(7) . 2_785
N6 Cu1 N5 94.2(7) 2_785 .
N6 Cu1 N5 85.8(7) . .
N5 Cu1 N5 180.0(11) 2_785 .
O4 Cu2 O11 177.2(4) 2_676 .
O4 Cu2 O1 97.6(4) 2_676 .
O11 Cu2 O1 81.0(4) . .
O4 Cu2 O10 96.2(4) 2_676 .
O11 Cu2 O10 81.2(4) . .
O1 Cu2 O10 80.8(4) . .
O4 Cu2 N3 91.0(5) 2_676 .
O11 Cu2 N3 91.6(5) . .
O1 Cu2 N3 96.5(5) . .
O10 Cu2 N3 172.6(4) . .
O4 Cu2 N4 92.0(4) 2_676 .
O11 Cu2 N4 89.3(4) . .
O1 Cu2 N4 170.3(5) . .
O10 Cu2 N4 98.3(5) . .
N3 Cu2 N4 83.2(6) . .
O4 Cu2 Ta5 137.8(3) 2_676 .
O11 Cu2 Ta5 41.6(3) . .
O1 Cu2 Ta5 41.9(3) . .
O10 Cu2 Ta5 89.2(2) . .
N3 Cu2 Ta5 84.2(4) . .
N4 Cu2 Ta5 128.6(3) . .
O4 Cu2 Ta2 89.3(3) 2_676 .
O11 Cu2 Ta2 88.1(3) . .
O1 Cu2 Ta2 41.6(3) . .
O10 Cu2 Ta2 41.2(3) . .
N3 Cu2 Ta2 137.6(4) . .
N4 Cu2 Ta2 139.2(4) . .
Ta5 Cu2 Ta2 67.92(4) . .
O4 Cu2 Ta1 136.5(3) 2_676 .
O11 Cu2 Ta1 41.3(3) . .
O1 Cu2 Ta1 88.8(3) . .
O10 Cu2 Ta1 42.3(3) . .
N3 Cu2 Ta1 131.1(4) . .
N4 Cu2 Ta1 84.2(3) . .
Ta5 Cu2 Ta1 68.00(4) . .
Ta2 Cu2 Ta1 67.65(4) . .
N8 Cu3 N8 180.0(10) . 2_775
N8 Cu3 N7 85.3(7) . 2_775
N8 Cu3 N7 94.7(7) 2_775 2_775
N8 Cu3 N7 94.7(7) . .
N8 Cu3 N7 85.3(7) 2_775 .
N7 Cu3 N7 180.0 2_775 .
N1 Cu4 N1 180.0 2_766 .
N1 Cu4 N2 84.5(7) 2_766 2_766
N1 Cu4 N2 95.5(7) . 2_766
N1 Cu4 N2 95.5(7) 2_766 .
N1 Cu4 N2 84.5(7) . .
N2 Cu4 N2 180.0 2_766 .
O29 Na1 O23 103.9(5) . .
O29 Na1 O28 84.3(4) . .
O23 Na1 O28 92.3(4) . .
O29 Na1 O22 165.5(6) . .
O23 Na1 O22 89.2(5) . .
O28 Na1 O22 89.2(5) . .
O29 Na1 O27 82.6(5) . .
O23 Na1 O27 173.4(5) . .
O28 Na1 O27 88.0(4) . .
O22 Na1 O27 84.3(5) . .
O29 Na1 O20 93.4(5) . .
O23 Na1 O20 82.1(5) . .
O28 Na1 O20 173.3(6) . .
O22 Na1 O20 94.4(5) . .
O27 Na1 O20 97.9(5) . .
O29 Na1 Na2 79.4(4) . .
O23 Na1 Na2 134.9(4) . .
O28 Na1 Na2 42.8(3) . .
O22 Na1 Na2 87.0(4) . .
O27 Na1 Na2 45.3(3) . .
O20 Na1 Na2 143.0(4) . .
O24 Na2 O28 92.5(4) . .
O24 Na2 O26 93.0(4) . .
O28 Na2 O26 89.0(4) . .
O24 Na2 O21 98.3(5) . .
O28 Na2 O21 91.8(4) . .
O26 Na2 O21 168.6(5) . .
O24 Na2 O25 89.6(5) . .
O28 Na2 O25 177.7(5) . .
O26 Na2 O25 90.1(4) . .
O21 Na2 O25 88.7(5) . .
O24 Na2 O27 178.4(5) . .
O28 Na2 O27 88.1(4) . .
O26 Na2 O27 85.5(4) . .
O21 Na2 O27 83.2(5) . .
O25 Na2 O27 89.8(4) . .
O24 Na2 Na1 136.1(4) . .
O28 Na2 Na1 43.7(3) . .
O26 Na2 Na1 84.7(4) . .
O21 Na2 Na1 88.0(4) . .
O25 Na2 Na1 134.2(4) . .
O27 Na2 Na1 44.4(3) . .
N3 C1 C2 122.9(19) . .
C10 C2 N4 130(2) . .
C10 C2 C1 121(2) . .
N4 C2 C1 108.9(18) . .
C7 C3 C12 128(2) . .
C7 C3 N1 112.0(19) . .
C12 C3 N1 119(2) . .
C5 C4 N7 109.3(18) . 2_775
C5 C4 C13 109(2) . .
N7 C4 C13 118(2) 2_775 .
C4 C5 N8 111.7(18) . .
C3 C7 N2 116(2) . .
C9 C8 N6 111(2) . .
C8 C9 N5 117(2) . .
C8 C9 C11 121(2) . .
N5 C9 C11 113(2) . .
C3 N1 Cu4 112.3(13) . .
C7 N2 Cu4 113.7(14) . .
C1 N3 Cu2 109.3(12) . .
C2 N4 Cu2 115.1(12) . .
C9 N5 Cu1 107.8(14) . .
C8 N6 Cu1 109.9(13) . .
C4 N7 Cu3 105.2(12) 2_775 .
C5 N8 Cu3 110.6(12) . .
Cu2 O1 Ta2 98.4(5) . .
Cu2 O1 Ta5 97.9(5) . .
Ta2 O1 Ta5 112.3(5) . .
Ta5 O2 Ta3 115.6(6) . .
Ta2 O3 Ta5 94.5(3) . .
Ta2 O3 Ta1 94.0(3) . .
Ta5 O3 Ta1 93.4(3) . .
Ta2 O3 Ta4 89.7(3) . .
Ta5 O3 Ta4 89.2(3) . .
Ta1 O3 Ta4 175.3(4) . .
Ta2 O3 Ta6 89.5(3) . .
Ta5 O3 Ta6 175.5(4) . .
Ta1 O3 Ta6 88.3(3) . .
Ta4 O3 Ta6 88.8(3) . .
Ta2 O3 Ta3 177.6(4) . .
Ta5 O3 Ta3 87.3(3) . .
Ta1 O3 Ta3 87.5(3) . .
Ta4 O3 Ta3 88.7(3) . .
Ta6 O3 Ta3 88.7(3) . .
Ta2 O4 Cu2 177.1(6) . 2_676
Ta3 O6 Ta4 116.3(4) . .
Ta6 O7 Ta3 117.0(4) . .
Ta2 O8 Ta4 116.5(5) . .
Ta6 O9 Ta4 116.8(5) . .
Cu2 O10 Ta2 98.3(4) . .
Cu2 O10 Ta1 97.2(4) . .
Ta2 O10 Ta1 111.9(4) . .
Cu2 O11 Ta5 98.7(4) . .
Cu2 O11 Ta1 99.3(4) . .
Ta5 O11 Ta1 113.3(4) . .
Ta1 O12 Ta3 116.2(5) . .
Ta2 O15 Ta6 115.8(4) . .
Ta5 O17 Ta4 113.6(4) . .
Ta1 O19 Ta6 116.0(4) . .
Na1 O27 Na2 90.3(4) . .
Na2 O28 Na1 93.6(4) . .

loop_
_geom_bond_atom_site_label_1
_geom_bond_atom_site_label_2
_geom_bond_distance
_geom_bond_site_symmetry_2
Ta1 O18 1.786(10) .
Ta1 O19 1.916(10) .
Ta1 O12 1.928(9) .
Ta1 O11 2.068(9) .
Ta1 O10 2.099(9) .
Ta1 O3 2.379(9) .
Ta1 Cu2 3.094(2) .
Ta1 Ta3 3.3218(8) .
Ta1 Ta6 3.3249(8) .
Ta2 O4 1.809(9) .
Ta2 O8 1.916(9) .
Ta2 O15 1.920(9) .
Ta2 O10 2.054(10) .
Ta2 O1 2.069(11) .
Ta2 O3 2.326(8) .
Ta2 Cu2 3.086(2) .
Ta2 Ta4 3.3174(8) .
Ta2 Ta6 3.3230(7) .
Ta3 O14 1.794(9) .
Ta3 O6 1.975(10) .
Ta3 O12 1.984(10) .
Ta3 O7 2.000(9) .
Ta3 O2 2.006(11) .
Ta3 O3 2.423(8) .
Ta3 Ta5 3.3022(7) .
Ta3 Ta4 3.3568(9) .
Ta4 O16 1.798(10) .
Ta4 O9 1.965(8) .
Ta4 O6 1.976(9) .
Ta4 O8 1.985(9) .
Ta4 O17 2.021(9) .
Ta4 O3 2.379(9) .
Ta4 Ta5 3.3282(8) .
Ta4 Ta6 3.3400(8) .
Ta5 O5 1.782(9) .
Ta5 O2 1.895(11) .
Ta5 O17 1.956(10) .
Ta5 O11 2.066(10) .
Ta5 O1 2.077(11) .
Ta5 O3 2.363(8) .
Ta5 Cu2 3.079(2) .
Ta6 O13 1.780(9) .
Ta6 O7 1.946(10) .
Ta6 O9 1.957(9) .
Ta6 O15 2.004(9) .
Ta6 O19 2.005(10) .
Ta6 O3 2.394(8) .
Cu1 N6 1.961(16) 2_785
Cu1 N6 1.961(16) .
Cu1 N5 2.000(17) 2_785
Cu1 N5 2.000(17) .
Cu2 O4 1.930(9) 2_676
Cu2 O11 1.992(9) .
Cu2 O1 2.006(12) .
Cu2 O10 2.025(9) .
Cu2 N3 2.054(13) .
Cu2 N4 2.081(13) .
Cu3 N8 1.965(14) .
Cu3 N8 1.966(14) 2_775
Cu3 N7 2.050(17) 2_775
Cu3 N7 2.050(17) .
Cu4 N1 1.973(15) 2_766
Cu4 N1 1.973(15) .
Cu4 N2 1.974(15) 2_766
Cu4 N2 1.974(15) .
Na1 O29 2.383(13) .
Na1 O23 2.388(14) .
Na1 O28 2.412(12) .
Na1 O22 2.432(14) .
Na1 O27 2.442(14) .
Na1 O20 2.512(14) .
Na1 Na2 3.487(10) .
Na2 O24 2.356(13) .
Na2 O28 2.372(12) .
Na2 O26 2.379(12) .
Na2 O21 2.395(12) .
Na2 O25 2.444(13) .
Na2 O27 2.478(13) .
C1 N3 1.44(3) .
C1 C2 1.48(2) .
C2 C10 1.31(3) .
C2 N4 1.46(2) .
C3 C7 1.43(3) .
C3 C12 1.44(3) .
C3 N1 1.52(3) .
C4 C5 1.47(3) .
C4 N7 1.49(3) 2_775
C4 C13 1.50(3) .
C5 N8 1.50(3) .
C7 N2 1.44(3) .
C8 C9 1.41(3) .
C8 N6 1.49(3) .
C9 N5 1.41(2) .
C9 C11 1.49(3) .
N7 C4 1.49(3) 2_775
O4 Cu2 1.930(9) 2_676

loop_
_platon_squeeze_void_nr
_platon_squeeze_void_average_x
_platon_squeeze_void_average_y
_platon_squeeze_void_average_z
_platon_squeeze_void_volume
_platon_squeeze_void_count_electrons
1 0.500 0.532 0.000 530.2 33.8
